data_4066479
loop_
_publ_author_name
'Braunschweig, Holger'
'Matz, Ferdinand'
'Radacki, Krzysztof'
'Schneider, Achim'

_publ_section_title
;
 Reactivity of Platinum Iminoboryl Complexes toward Covalent
 Element&#x2212;Hydrogen Bonds of Opposing Polarity
;
_journal_issue 15
_journal_name_full Organometallics
_journal_page_first 3457
_journal_paper_doi 10.1021/om1004868
_journal_volume 29
_journal_year 2010
_chemical_formula_moiety '    C84 H154 B4 Br2 N2 O4 P4 Pt2 Si2, 3(C6 H6)'
_chemical_formula_sum 'C102 H172 B4 Br2 N2 O4 P4 Pt2 Si2'
_chemical_formula_weight 2263.72
_chemical_name_common
;
?
;
_chemical_name_systematic
;
?
;
_space_group_IT_number 2
_symmetry_cell_setting triclinic
_symmetry_space_group_name_Hall '-P 1'
_symmetry_space_group_name_H-M 'P -1'
_atom_sites_solution_hydrogens geom
_atom_sites_solution_primary direct
_atom_sites_solution_secondary difmap
_audit_creation_method SHELXL-97
_cell_angle_alpha 82.860(2)
_cell_angle_beta 76.086(2)
_cell_angle_gamma 78.028(2)
_cell_formula_units_Z 1
_cell_length_a 11.4059(4)
_cell_length_b 12.1420(4)
_cell_length_c 20.5196(7)
_cell_measurement_reflns_used 9439
_cell_measurement_temperature 100(2)
_cell_measurement_theta_max 26.987
_cell_measurement_theta_min 2.281
_cell_volume 2690.09(16)
_computing_cell_refinement 'Saint+ ver. 7.53A (Bruker AXS)'
_computing_data_collection 'APEX2 ver. 2008.3 (Bruker AXS)'
_computing_data_reduction 'Saint+ ver. 7.53A (Bruker AXS)'
_computing_molecular_graphics 'XP ver. 5.1 (Bruker AXS, 1998)'
_computing_publication_material 'SHELXL-97 (Sheldrick, 2008)'
_computing_structure_refinement 'SHELXL-97 (Sheldrick, 1997)'
_computing_structure_solution 'SHELXS-97 (Sheldrick, 1990)'
_diffrn_ambient_temperature 100(2)
_diffrn_measured_fraction_theta_full 0.988
_diffrn_measured_fraction_theta_max 0.737
_diffrn_measurement_device_type 'Bruker APEX-II CCD'
_diffrn_measurement_method '\f and \w scans'
_diffrn_radiation_monochromator 'multi-layer mirror'
_diffrn_radiation_source 'rotating anode'
_diffrn_radiation_type MoK\a
_diffrn_radiation_wavelength 0.71073
_diffrn_reflns_av_R_equivalents 0.0567
_diffrn_reflns_av_sigmaI/netI 0.0344
_diffrn_reflns_limit_h_max 15
_diffrn_reflns_limit_h_min -16
_diffrn_reflns_limit_k_max 16
_diffrn_reflns_limit_k_min -17
_diffrn_reflns_limit_l_max 26
_diffrn_reflns_limit_l_min -26
_diffrn_reflns_number 91400
_diffrn_reflns_theta_full 26.00
_diffrn_reflns_theta_max 31.07
_diffrn_reflns_theta_min 1.72
_exptl_absorpt_coefficient_mu 3.470
_exptl_absorpt_correction_T_max 0.8595
_exptl_absorpt_correction_T_min 0.6821
_exptl_absorpt_correction_type multi-scan
_exptl_absorpt_process_details 'Sadabs 2008/1 (Brucker 2008)'
_exptl_crystal_colour colourless
_exptl_crystal_density_diffrn 1.397
_exptl_crystal_density_method 'not measured'
_exptl_crystal_description plate
_exptl_crystal_F_000 1164
_exptl_crystal_size_max 0.12
_exptl_crystal_size_mid 0.10
_exptl_crystal_size_min 0.05
_refine_diff_density_max 4.994
_refine_diff_density_min -1.828
_refine_diff_density_rms 0.165
_refine_ls_extinction_method none
_refine_ls_goodness_of_fit_ref 1.137
_refine_ls_hydrogen_treatment constr
_refine_ls_matrix_type full
_refine_ls_number_parameters 646
_refine_ls_number_reflns 12728
_refine_ls_number_restraints 72
_refine_ls_restrained_S_all 1.139
_refine_ls_R_factor_all 0.0423
_refine_ls_R_factor_gt 0.0394
_refine_ls_shift/su_max 0.001
_refine_ls_shift/su_mean 0.000
_refine_ls_structure_factor_coef Fsqd
_refine_ls_weighting_details 'calc w=1/[\s2^(Fo2^)+(0.0443P)2^+14.2878P] where P=(Fo2^+2Fc2^)/3'
_refine_ls_weighting_scheme calc
_refine_ls_wR_factor_gt 0.1052
_refine_ls_wR_factor_ref 0.1069
_reflns_number_gt 11995
_reflns_number_total 12728
_reflns_threshold_expression >2sigma(I)
_cod_data_source_file om1004868_si_001.cif
_cod_data_source_block 6
_cod_depositor_comments
;
The following automatic conversions were performed:

'_symmetry_cell_setting' value 'Triclinic' changed to 'triclinic'
according to /home/saulius/struct/CIF-dictionaries/cif_core.dic
dictionary named 'cif_core.dic' version 2.4.1 from 2010-06-29.

Automatic conversion script
Id: cif_fix_values 1715 2011-07-08 13:25:40Z adriana 
;
_cod_original_sg_symbol_H-M P-1
_cod_database_code 4066479

loop_
_symmetry_equiv_pos_as_xyz
'x, y, z'
'-x, -y, -z'

loop_
_atom_site_label
_atom_site_type_symbol
_atom_site_fract_x
_atom_site_fract_y
_atom_site_fract_z
_atom_site_U_iso_or_equiv
_atom_site_adp_type
_atom_site_occupancy
_atom_site_symmetry_multiplicity
_atom_site_calc_flag
_atom_site_refinement_flags
_atom_site_disorder_assembly
_atom_site_disorder_group
Pt1 Pt 0.248584(13) 0.052863(13) 0.726212(8) 0.01076(6) Uani 1 1 d . A .
Br1 Br 0.46190(4) 0.02445(4) 0.75999(2) 0.02339(11) Uani 1 1 d . . .
B1 B 0.0741(4) 0.0646(4) 0.7182(2) 0.0133(9) Uani 1 1 d . . .
H1 H 0.0535 0.0839 0.6629 0.016 Uiso 1 1 calc R . .
N1 N -0.0291(3) 0.0514(3) 0.77433(19) 0.0136(7) Uani 1 1 d . . .
Si1 Si -0.17909(10) 0.05074(11) 0.76235(6) 0.0157(2) Uani 1 1 d . . .
C1 C -0.1779(4) 0.0461(5) 0.6720(3) 0.0297(12) Uani 1 1 d . . .
H1A H -0.1479 0.1120 0.6461 0.044 Uiso 1 1 calc R . .
H1B H -0.2614 0.0469 0.6671 0.044 Uiso 1 1 calc R . .
H1C H -0.1237 -0.0231 0.6551 0.044 Uiso 1 1 calc R . .
C2 C -0.2826(4) 0.1820(4) 0.7932(3) 0.0254(10) Uani 1 1 d . . .
H2A H -0.2895 0.1823 0.8418 0.038 Uiso 1 1 calc R . .
H2B H -0.3641 0.1852 0.7845 0.038 Uiso 1 1 calc R . .
H2C H -0.2488 0.2477 0.7697 0.038 Uiso 1 1 calc R . .
C3 C -0.2286(4) -0.0801(4) 0.8084(3) 0.0246(10) Uani 1 1 d . . .
H3A H -0.1666 -0.1461 0.7932 0.037 Uiso 1 1 calc R . .
H3B H -0.3074 -0.0865 0.7995 0.037 Uiso 1 1 calc R . .
H3C H -0.2377 -0.0765 0.8569 0.037 Uiso 1 1 calc R . .
B2 B -0.0169(4) 0.0366(4) 0.8424(3) 0.0139(9) Uani 1 1 d . . .
O1 O 0.0927(3) 0.0026(3) 0.86497(16) 0.0173(6) Uani 1 1 d . . .
C6 C 0.0581(4) -0.0019(4) 0.9346(2) 0.0146(8) Uani 1 1 d . . .
C7 C -0.0695(4) 0.0275(4) 0.9538(2) 0.0150(8) Uani 1 1 d . . .
O2 O -0.1174(3) 0.0519(3) 0.89679(15) 0.0169(6) Uani 1 1 d . . .
C9 C -0.1332(4) 0.0311(4) 1.0202(2) 0.0187(9) Uani 1 1 d . . .
H9 H -0.2201 0.0516 1.0333 0.022 Uiso 1 1 calc R . .
P1 P 0.29121(10) -0.12992(9) 0.69420(6) 0.0130(2) Uani 1 1 d . . .
P2 P 0.21530(10) 0.24674(9) 0.72984(6) 0.0140(2) Uani 1 1 d . . .
C1_1 C 0.1747(4) 0.3066(4) 0.8127(2) 0.0179(9) Uani 1 1 d . A .
H1_1 H 0.1788 0.3887 0.8041 0.021 Uiso 1 1 calc R . .
C2_1 C 0.2669(5) 0.2534(5) 0.8566(3) 0.0281(11) Uani 1 1 d . . .
H2A_1 H 0.2636 0.1722 0.8675 0.034 Uiso 1 1 calc R A .
H2B_1 H 0.3511 0.2599 0.8313 0.034 Uiso 1 1 calc R . .
C3_1 C 0.2372(5) 0.3126(5) 0.9220(3) 0.0335(12) Uani 1 1 d . A .
H3A_1 H 0.2959 0.2756 0.9502 0.040 Uiso 1 1 calc R . .
H3B_1 H 0.2471 0.3924 0.9111 0.040 Uiso 1 1 calc R . .
C4_1 C 0.1067(6) 0.3081(5) 0.9613(3) 0.0371(14) Uani 1 1 d . . .
H4A_1 H 0.0997 0.2287 0.9770 0.044 Uiso 1 1 calc R A .
H4B_1 H 0.0881 0.3516 1.0014 0.044 Uiso 1 1 calc R . .
C5_1 C 0.0139(5) 0.3563(5) 0.9183(3) 0.0319(12) Uani 1 1 d . A .
H5A_1 H 0.0131 0.4382 0.9076 0.038 Uiso 1 1 calc R . .
H5B_1 H -0.0692 0.3465 0.9439 0.038 Uiso 1 1 calc R . .
C6_1 C 0.0445(5) 0.2979(5) 0.8526(3) 0.0255(10) Uani 1 1 d . . .
H6A_1 H 0.0376 0.2174 0.8631 0.031 Uiso 1 1 calc R A .
H6B_1 H -0.0153 0.3335 0.8249 0.031 Uiso 1 1 calc R . .
C1_2 C 0.0903(4) 0.3251(4) 0.6889(2) 0.0183(9) Uani 1 1 d . A .
H1_2 H 0.0158 0.2930 0.7123 0.022 Uiso 1 1 calc R . .
C2_2 C 0.1110(4) 0.3034(4) 0.6143(2) 0.0201(9) Uani 1 1 d . . .
H2A_2 H 0.1771 0.3421 0.5871 0.024 Uiso 1 1 calc R A .
H2B_2 H 0.1372 0.2214 0.6090 0.024 Uiso 1 1 calc R . .
C3_2 C -0.0072(5) 0.3471(4) 0.5891(3) 0.0245(10) Uani 1 1 d . A .
H3A_2 H 0.0076 0.3336 0.5410 0.029 Uiso 1 1 calc R . .
H3B_2 H -0.0719 0.3053 0.6147 0.029 Uiso 1 1 calc R . .
C4_2 C -0.0510(5) 0.4732(5) 0.5977(3) 0.0318(12) Uani 1 1 d . . .
H4A_2 H -0.1311 0.4982 0.5847 0.038 Uiso 1 1 calc R A .
H4B_2 H 0.0087 0.5158 0.5674 0.038 Uiso 1 1 calc R . .
C5_2 C -0.0644(6) 0.4991(5) 0.6704(3) 0.0390(14) Uani 1 1 d . A .
H5A_2 H -0.1330 0.4659 0.6996 0.047 Uiso 1 1 calc R . .
H5B_2 H -0.0852 0.5819 0.6733 0.047 Uiso 1 1 calc R . .
C6_2 C 0.0531(6) 0.4524(4) 0.6959(3) 0.0325(13) Uani 1 1 d . . .
H6A_2 H 0.0393 0.4674 0.7438 0.039 Uiso 1 1 calc R A .
H6B_2 H 0.1202 0.4907 0.6696 0.039 Uiso 1 1 calc R . .
C1_3 C 0.3658(7) 0.2884(6) 0.6899(4) 0.0169(15) Uani 0.768(9) 1 d PU A 1
H1_3 H 0.4231 0.2370 0.7152 0.020 Uiso 0.768(9) 1 calc PR A 1
C2_3 C 0.3887(8) 0.4053(7) 0.6978(5) 0.0384(19) Uani 0.768(9) 1 d PU A 1
H2A_3 H 0.3404 0.4633 0.6715 0.046 Uiso 0.768(9) 1 calc PR A 1
H2B_3 H 0.3613 0.4217 0.7458 0.046 Uiso 0.768(9) 1 calc PR A 1
C3_3 C 0.5245(7) 0.4101(7) 0.6734(4) 0.0340(17) Uani 0.768(9) 1 d PU A 1
H3A_3 H 0.5363 0.4879 0.6757 0.041 Uiso 0.768(9) 1 calc PR A 1
H3B_3 H 0.5707 0.3595 0.7041 0.041 Uiso 0.768(9) 1 calc PR A 1
C4_3 C 0.5768(8) 0.3762(8) 0.6027(5) 0.039(2) Uani 0.768(9) 1 d PU A 1
H4A_3 H 0.5425 0.4352 0.5710 0.047 Uiso 0.768(9) 1 calc PR A 1
H4B_3 H 0.6670 0.3714 0.5922 0.047 Uiso 0.768(9) 1 calc PR A 1
C5_3 C 0.5492(7) 0.2668(7) 0.5929(4) 0.0293(16) Uani 0.768(9) 1 d PU A 1
H5A_3 H 0.6005 0.2063 0.6163 0.035 Uiso 0.768(9) 1 calc PR A 1
H5B_3 H 0.5744 0.2552 0.5442 0.035 Uiso 0.768(9) 1 calc PR A 1
C6_3 C 0.4157(14) 0.2527(9) 0.6175(8) 0.022(2) Uani 0.768(9) 1 d PU A 1
H6A_3 H 0.4097 0.1728 0.6164 0.027 Uiso 0.768(9) 1 calc PR A 1
H6B_3 H 0.3656 0.2995 0.5874 0.027 Uiso 0.768(9) 1 calc PR A 1
C1_4 C 0.343(3) 0.316(2) 0.6804(16) 0.0169(15) Uani 0.232(9) 1 d P A 2
H1_4 H 0.4086 0.2854 0.7062 0.020 Uiso 0.232(9) 1 calc PR A 2
C2_4 C 0.346(3) 0.429(3) 0.6753(17) 0.0384(19) Uani 0.232(9) 1 d P A 2
H2A_4 H 0.3066 0.4594 0.7195 0.046 Uiso 0.232(9) 1 calc PR A 2
H2B_4 H 0.2966 0.4683 0.6426 0.046 Uiso 0.232(9) 1 calc PR A 2
C3_4 C 0.481(2) 0.456(2) 0.6519(15) 0.0340(17) Uani 0.232(9) 1 d P A 2
H3A_4 H 0.4778 0.5383 0.6474 0.041 Uiso 0.232(9) 1 calc PR A 2
H3B_4 H 0.5296 0.4213 0.6856 0.041 Uiso 0.232(9) 1 calc PR A 2
C4_4 C 0.539(3) 0.407(3) 0.5845(17) 0.039(2) Uani 0.232(9) 1 d P A 2
H4A_4 H 0.5099 0.4606 0.5489 0.047 Uiso 0.232(9) 1 calc PR A 2
H4B_4 H 0.6290 0.4015 0.5764 0.047 Uiso 0.232(9) 1 calc PR A 2
C5_4 C 0.517(2) 0.303(2) 0.5773(15) 0.0293(16) Uani 0.232(9) 1 d P A 2
H5A_4 H 0.5837 0.2456 0.5905 0.035 Uiso 0.232(9) 1 calc PR A 2
H5B_4 H 0.5223 0.2981 0.5289 0.035 Uiso 0.232(9) 1 calc PR A 2
C6_4 C 0.404(5) 0.274(4) 0.614(3) 0.022(2) Uani 0.232(9) 1 d P A 2
H6A_4 H 0.4163 0.1908 0.6195 0.027 Uiso 0.232(9) 1 calc PR A 2
H6B_4 H 0.3441 0.2989 0.5843 0.027 Uiso 0.232(9) 1 calc PR A 2
C1_5 C 0.1987(4) -0.1461(4) 0.6344(2) 0.0161(8) Uani 1 1 d . B .
H1_5 H 0.1114 -0.1190 0.6574 0.019 Uiso 1 1 calc R . .
C2_5 C 0.2025(5) -0.2646(4) 0.6146(3) 0.0273(11) Uani 1 1 d . . .
H2A_5 H 0.1886 -0.3169 0.6556 0.033 Uiso 1 1 calc R B .
H2B_5 H 0.2843 -0.2930 0.5865 0.033 Uiso 1 1 calc R . .
C3_5 C 0.1026(6) -0.2599(5) 0.5753(3) 0.0346(13) Uani 1 1 d . B .
H3A_5 H 0.1067 -0.3362 0.5615 0.042 Uiso 1 1 calc R . .
H3B_5 H 0.0208 -0.2368 0.6049 0.042 Uiso 1 1 calc R . .
C4_5 C 0.1181(5) -0.1770(5) 0.5129(3) 0.0278(11) Uani 1 1 d . . .
H4A_5 H 0.1944 -0.2061 0.4803 0.033 Uiso 1 1 calc R B .
H4B_5 H 0.0481 -0.1710 0.4912 0.033 Uiso 1 1 calc R . .
C5_5 C 0.1243(4) -0.0602(4) 0.5304(2) 0.0211(9) Uani 1 1 d . B .
H5A_5 H 0.0434 -0.0261 0.5572 0.025 Uiso 1 1 calc R . .
H5B_5 H 0.1427 -0.0111 0.4884 0.025 Uiso 1 1 calc R . .
C6_5 C 0.2228(4) -0.0658(4) 0.5703(2) 0.0157(8) Uani 1 1 d . . .
H6A_5 H 0.2218 0.0106 0.5829 0.019 Uiso 1 1 calc R B .
H6B_5 H 0.3049 -0.0932 0.5422 0.019 Uiso 1 1 calc R . .
C1_6 C 0.454(2) -0.1692(16) 0.6551(10) 0.017(3) Uani 0.615(6) 1 d PU B 1
H1_6 H 0.4978 -0.1772 0.6927 0.021 Uiso 0.615(6) 1 calc PR B 1
C2_6 C 0.508(2) -0.0791(14) 0.6038(11) 0.017(2) Uani 0.615(6) 1 d PU B 1
H2A_6 H 0.4835 -0.0047 0.6231 0.020 Uiso 0.615(6) 1 calc PR B 1
H2B_6 H 0.4755 -0.0728 0.5626 0.020 Uiso 0.615(6) 1 calc PR B 1
C3_6 C 0.6488(7) -0.1130(7) 0.5863(4) 0.0235(14) Uani 0.615(6) 1 d PU B 1
H3A_6 H 0.6829 -0.0564 0.5520 0.028 Uiso 0.615(6) 1 calc PR B 1
H3B_6 H 0.6801 -0.1113 0.6272 0.028 Uiso 0.615(6) 1 calc PR B 1
C4_6 C 0.6951(9) -0.2291(9) 0.5600(6) 0.0337(19) Uani 0.615(6) 1 d PU B 1
H4A_6 H 0.6787 -0.2272 0.5146 0.040 Uiso 0.615(6) 1 calc PR B 1
H4B_6 H 0.7851 -0.2494 0.5558 0.040 Uiso 0.615(6) 1 calc PR B 1
C5_6 C 0.6351(9) -0.3169(8) 0.6053(6) 0.0344(19) Uani 0.615(6) 1 d PU B 1
H5A_6 H 0.6659 -0.3300 0.6473 0.041 Uiso 0.615(6) 1 calc PR B 1
H5B_6 H 0.6588 -0.3886 0.5831 0.041 Uiso 0.615(6) 1 calc PR B 1
C6_6 C 0.4944(8) -0.2849(8) 0.6233(6) 0.0365(18) Uani 0.615(6) 1 d PU B 1
H6A_6 H 0.4601 -0.3440 0.6557 0.044 Uiso 0.615(6) 1 calc PR B 1
H6B_6 H 0.4619 -0.2801 0.5823 0.044 Uiso 0.615(6) 1 calc PR B 1
C1_7 C 0.454(4) -0.183(3) 0.6456(17) 0.017(3) Uani 0.385(6) 1 d P B 2
H1_7 H 0.4419 -0.2369 0.6156 0.021 Uiso 0.385(6) 1 calc PR B 2
C2_7 C 0.5445(13) -0.2557(13) 0.6831(9) 0.0365(18) Uani 0.385(6) 1 d P B 2
H2A_7 H 0.5653 -0.2087 0.7133 0.044 Uiso 0.385(6) 1 calc PR B 2
H2B_7 H 0.5051 -0.3158 0.7116 0.044 Uiso 0.385(6) 1 calc PR B 2
C3_7 C 0.6606(14) -0.3092(13) 0.6376(9) 0.0344(19) Uani 0.385(6) 1 d P B 2
H3A_7 H 0.6425 -0.3656 0.6122 0.041 Uiso 0.385(6) 1 calc PR B 2
H3B_7 H 0.7198 -0.3488 0.6648 0.041 Uiso 0.385(6) 1 calc PR B 2
C4_7 C 0.7180(14) -0.2173(15) 0.5874(9) 0.0337(19) Uani 0.385(6) 1 d P B 2
H4A_7 H 0.7521 -0.1716 0.6125 0.040 Uiso 0.385(6) 1 calc PR B 2
H4B_7 H 0.7872 -0.2553 0.5537 0.040 Uiso 0.385(6) 1 calc PR B 2
C5_7 C 0.6311(11) -0.1407(11) 0.5516(7) 0.0235(14) Uani 0.385(6) 1 d P B 2
H5A_7 H 0.6160 -0.1814 0.5164 0.028 Uiso 0.385(6) 1 calc PR B 2
H5B_7 H 0.6693 -0.0759 0.5288 0.028 Uiso 0.385(6) 1 calc PR B 2
C6_7 C 0.512(4) -0.097(2) 0.5966(18) 0.017(2) Uani 0.385(6) 1 d P B 2
H6A_7 H 0.4533 -0.0610 0.5682 0.020 Uiso 0.385(6) 1 calc PR B 2
H6B_7 H 0.5239 -0.0384 0.6222 0.020 Uiso 0.385(6) 1 calc PR B 2
C1_8 C 0.2608(4) -0.2436(4) 0.7608(2) 0.0185(9) Uani 1 1 d . B .
H1_8 H 0.2980 -0.3171 0.7406 0.022 Uiso 1 1 calc R . .
C2_8 C 0.1234(4) -0.2435(4) 0.7885(2) 0.0188(9) Uani 1 1 d . . .
H2A_8 H 0.0833 -0.1705 0.8077 0.023 Uiso 1 1 calc R B .
H2B_8 H 0.0850 -0.2513 0.7513 0.023 Uiso 1 1 calc R . .
C3_8 C 0.1024(5) -0.3400(4) 0.8429(3) 0.0253(10) Uani 1 1 d . B .
H3A_8 H 0.0131 -0.3357 0.8611 0.030 Uiso 1 1 calc R . .
H3B_8 H 0.1357 -0.4131 0.8227 0.030 Uiso 1 1 calc R . .
C4_8 C 0.1640(5) -0.3346(4) 0.9000(3) 0.0294(11) Uani 1 1 d . . .
H4A_8 H 0.1526 -0.4004 0.9330 0.035 Uiso 1 1 calc R B .
H4B_8 H 0.1248 -0.2652 0.9233 0.035 Uiso 1 1 calc R . .
C5_8 C 0.3010(5) -0.3346(5) 0.8737(3) 0.0327(12) Uani 1 1 d . B .
H5A_8 H 0.3417 -0.4076 0.8548 0.039 Uiso 1 1 calc R . .
H5B_8 H 0.3378 -0.3265 0.9115 0.039 Uiso 1 1 calc R . .
C6_8 C 0.3230(5) -0.2383(5) 0.8194(3) 0.0258(11) Uani 1 1 d . . .
H6A_8 H 0.4125 -0.2429 0.8016 0.031 Uiso 1 1 calc R B .
H6B_8 H 0.2898 -0.1651 0.8395 0.031 Uiso 1 1 calc R . .
C1_9 C 0.4836(5) -0.0554(7) 0.9490(3) 0.0427(16) Uani 1 1 d . . .
H1_9 H 0.4724 -0.0941 0.9140 0.051 Uiso 1 1 calc R . .
C2_9 C 0.4987(5) 0.0547(7) 0.9371(3) 0.0448(17) Uani 1 1 d . . .
H2_9 H 0.4976 0.0927 0.8939 0.054 Uiso 1 1 calc R . .
C3_9 C 0.5154(6) 0.1104(7) 0.9875(4) 0.0463(16) Uani 1 1 d . . .
H3_9 H 0.5263 0.1868 0.9789 0.056 Uiso 1 1 calc R . .
C1_10 C 0.632(3) 0.465(3) 0.854(2) 0.046(7) Uani 0.43(5) 1 d P C 1
H1_10 H 0.6156 0.4031 0.8362 0.055 Uiso 0.43(5) 1 calc PR C 1
C2_10 C 0.674(4) 0.446(2) 0.9144(18) 0.064(8) Uani 0.43(5) 1 d P C 1
H2_10 H 0.6779 0.3754 0.9399 0.077 Uiso 0.43(5) 1 calc PR C 1
C3_10 C 0.710(4) 0.538(2) 0.9350(19) 0.058(8) Uani 0.43(5) 1 d P C 1
H3_10 H 0.7384 0.5295 0.9754 0.070 Uiso 0.43(5) 1 calc PR C 1
C4_10 C 0.703(3) 0.643(3) 0.895(3) 0.038(7) Uani 0.43(5) 1 d P C 1
H4_10 H 0.7314 0.7051 0.9068 0.045 Uiso 0.43(5) 1 calc PR C 1
C5_10 C 0.655(3) 0.651(3) 0.841(3) 0.049(8) Uani 0.43(5) 1 d P C 1
H5_10 H 0.6457 0.7204 0.8136 0.059 Uiso 0.43(5) 1 calc PR C 1
C6_10 C 0.617(3) 0.557(5) 0.825(2) 0.046(8) Uani 0.43(5) 1 d P C 1
H6_10 H 0.5773 0.5661 0.7881 0.055 Uiso 0.43(5) 1 calc PR C 1
C1_11 C 0.600(3) 0.4476(19) 0.8743(16) 0.045(5) Uani 0.57(5) 1 d P C 2
H1_11 H 0.5683 0.3862 0.8648 0.054 Uiso 0.57(5) 1 calc PR C 2
C2_11 C 0.603(4) 0.4617(16) 0.9389(16) 0.067(8) Uani 0.57(5) 1 d P C 2
H2_11 H 0.5757 0.4084 0.9744 0.080 Uiso 0.57(5) 1 calc PR C 2
C3_11 C 0.644(4) 0.551(2) 0.9528(16) 0.076(8) Uani 0.57(5) 1 d P C 2
H3_11 H 0.6452 0.5600 0.9979 0.091 Uiso 0.57(5) 1 calc PR C 2
C4_11 C 0.682(4) 0.624(3) 0.905(2) 0.062(9) Uani 0.57(5) 1 d P C 2
H4_11 H 0.7092 0.6864 0.9168 0.074 Uiso 0.57(5) 1 calc PR C 2
C5_11 C 0.683(3) 0.617(3) 0.837(2) 0.062(8) Uani 0.57(5) 1 d P C 2
H5_11 H 0.7111 0.6732 0.8044 0.074 Uiso 0.57(5) 1 calc PR C 2
C6_11 C 0.647(3) 0.530(4) 0.819(2) 0.060(9) Uani 0.57(5) 1 d P C 2
H6_11 H 0.6502 0.5220 0.7727 0.072 Uiso 0.57(5) 1 calc PR C 2

loop_
_atom_site_aniso_label
_atom_site_aniso_U_11
_atom_site_aniso_U_22
_atom_site_aniso_U_33
_atom_site_aniso_U_23
_atom_site_aniso_U_13
_atom_site_aniso_U_12
Pt1 0.00793(7) 0.01377(8) 0.01110(10) -0.00161(6) -0.00264(5) -0.00219(5)
Br1 0.01180(18) 0.0354(3) 0.0262(3) -0.0119(2) -0.00915(17) -0.00026(17)
B1 0.0101(19) 0.015(2) 0.014(2) -0.0033(18) -0.0004(17) -0.0024(16)
N1 0.0074(14) 0.0186(18) 0.0149(19) 0.0002(14) -0.0026(13) -0.0036(13)
Si1 0.0088(5) 0.0228(6) 0.0162(6) -0.0014(5) -0.0037(4) -0.0035(4)
C1 0.015(2) 0.058(4) 0.021(3) -0.004(2) -0.0074(18) -0.012(2)
C2 0.016(2) 0.026(2) 0.034(3) -0.003(2) -0.009(2) 0.0010(18)
C3 0.0141(19) 0.025(2) 0.035(3) 0.001(2) -0.0070(19) -0.0064(18)
B2 0.0102(19) 0.017(2) 0.015(2) -0.0032(18) -0.0018(17) -0.0023(16)
O1 0.0106(13) 0.0282(17) 0.0124(16) 0.0007(13) -0.0033(11) -0.0024(12)
C6 0.0137(18) 0.018(2) 0.012(2) -0.0021(16) -0.0007(15) -0.0039(15)
C7 0.0110(17) 0.019(2) 0.016(2) -0.0012(17) -0.0043(16) -0.0023(15)
O2 0.0105(13) 0.0286(17) 0.0109(15) -0.0009(13) -0.0036(11) -0.0012(12)
C9 0.0104(18) 0.029(2) 0.015(2) -0.0015(18) -0.0014(16) -0.0025(17)
P1 0.0124(5) 0.0131(5) 0.0130(5) 0.0005(4) -0.0020(4) -0.0030(4)
P2 0.0142(5) 0.0157(5) 0.0128(5) -0.0030(4) -0.0015(4) -0.0051(4)
C1_1 0.024(2) 0.016(2) 0.016(2) -0.0042(17) -0.0044(17) -0.0044(17)
C2_1 0.032(3) 0.035(3) 0.018(3) -0.009(2) -0.010(2) 0.002(2)
C3_1 0.040(3) 0.037(3) 0.025(3) -0.013(2) -0.014(2) 0.001(2)
C4_1 0.057(4) 0.037(3) 0.017(3) -0.008(2) -0.001(2) -0.013(3)
C5_1 0.034(3) 0.039(3) 0.021(3) -0.011(2) 0.006(2) -0.012(2)
C6_1 0.028(2) 0.028(3) 0.021(3) -0.008(2) 0.002(2) -0.012(2)
C1_2 0.020(2) 0.014(2) 0.020(2) -0.0021(17) -0.0062(18) -0.0015(16)
C2_2 0.025(2) 0.018(2) 0.017(2) -0.0006(18) -0.0071(18) -0.0027(18)
C3_2 0.030(2) 0.019(2) 0.028(3) -0.0011(19) -0.013(2) -0.0025(19)
C4_2 0.038(3) 0.024(3) 0.039(3) 0.002(2) -0.024(3) -0.002(2)
C5_2 0.046(3) 0.023(3) 0.044(4) -0.007(2) -0.019(3) 0.014(2)
C6_2 0.054(4) 0.015(2) 0.031(3) -0.006(2) -0.022(3) 0.004(2)
C1_3 0.016(3) 0.014(3) 0.020(3) -0.001(2) -0.002(2) -0.003(2)
C2_3 0.040(4) 0.037(3) 0.042(4) -0.011(3) -0.001(3) -0.021(3)
C3_3 0.032(3) 0.032(3) 0.042(4) -0.002(3) -0.007(3) -0.016(3)
C4_3 0.029(3) 0.046(4) 0.042(4) 0.002(3) 0.000(3) -0.015(3)
C5_3 0.019(3) 0.033(3) 0.030(3) 0.002(3) 0.001(2) -0.003(2)
C6_3 0.021(3) 0.023(5) 0.019(3) -0.001(3) 0.000(2) -0.001(3)
C1_4 0.016(3) 0.014(3) 0.020(3) -0.001(2) -0.002(2) -0.003(2)
C2_4 0.040(4) 0.037(3) 0.042(4) -0.011(3) -0.001(3) -0.021(3)
C3_4 0.032(3) 0.032(3) 0.042(4) -0.002(3) -0.007(3) -0.016(3)
C4_4 0.029(3) 0.046(4) 0.042(4) 0.002(3) 0.000(3) -0.015(3)
C5_4 0.019(3) 0.033(3) 0.030(3) 0.002(3) 0.001(2) -0.003(2)
C6_4 0.021(3) 0.023(5) 0.019(3) -0.001(3) 0.000(2) -0.001(3)
C1_5 0.0167(19) 0.017(2) 0.016(2) -0.0029(17) -0.0033(16) -0.0061(16)
C2_5 0.041(3) 0.020(2) 0.024(3) -0.004(2) -0.009(2) -0.010(2)
C3_5 0.049(3) 0.033(3) 0.032(3) -0.006(2) -0.012(3) -0.024(3)
C4_5 0.030(3) 0.038(3) 0.022(3) -0.008(2) -0.007(2) -0.015(2)
C5_5 0.018(2) 0.029(3) 0.019(2) -0.0018(19) -0.0067(18) -0.0077(18)
C6_5 0.0145(18) 0.021(2) 0.013(2) -0.0019(17) -0.0029(16) -0.0053(16)
C1_6 0.0156(19) 0.013(5) 0.019(5) -0.004(3) 0.003(3) -0.001(3)
C2_6 0.015(2) 0.017(5) 0.018(4) -0.003(4) -0.002(3) -0.005(4)
C3_6 0.019(3) 0.029(3) 0.022(3) 0.001(2) -0.001(2) -0.009(2)
C4_6 0.024(3) 0.041(3) 0.033(4) -0.014(3) 0.004(3) -0.006(3)
C5_6 0.025(3) 0.026(3) 0.042(4) -0.006(3) 0.007(3) 0.001(3)
C6_6 0.025(3) 0.030(3) 0.048(4) -0.006(3) 0.007(3) -0.005(3)
C1_7 0.0156(19) 0.013(5) 0.019(5) -0.004(3) 0.003(3) -0.001(3)
C2_7 0.025(3) 0.030(3) 0.048(4) -0.006(3) 0.007(3) -0.005(3)
C3_7 0.025(3) 0.026(3) 0.042(4) -0.006(3) 0.007(3) 0.001(3)
C4_7 0.024(3) 0.041(3) 0.033(4) -0.014(3) 0.004(3) -0.006(3)
C5_7 0.019(3) 0.029(3) 0.022(3) 0.001(2) -0.001(2) -0.009(2)
C6_7 0.015(2) 0.017(5) 0.018(4) -0.003(4) -0.002(3) -0.005(4)
C1_8 0.0153(19) 0.021(2) 0.016(2) 0.0023(18) 0.0000(17) -0.0028(16)
C2_8 0.0139(19) 0.015(2) 0.025(3) 0.0013(18) 0.0000(17) -0.0025(16)
C3_8 0.026(2) 0.019(2) 0.025(3) 0.004(2) 0.004(2) -0.0072(19)
C4_8 0.040(3) 0.021(2) 0.020(3) 0.006(2) 0.002(2) -0.004(2)
C5_8 0.034(3) 0.036(3) 0.026(3) 0.014(2) -0.011(2) -0.006(2)
C6_8 0.024(2) 0.033(3) 0.022(3) 0.010(2) -0.008(2) -0.010(2)
C1_9 0.020(2) 0.075(5) 0.031(3) -0.008(3) -0.002(2) -0.004(3)
C2_9 0.024(3) 0.081(5) 0.023(3) 0.005(3) -0.004(2) -0.004(3)
C3_9 0.031(3) 0.061(4) 0.043(4) 0.002(3) -0.005(3) -0.007(3)
C1_10 0.041(13) 0.041(15) 0.06(2) -0.024(13) 0.007(12) -0.022(10)
C2_10 0.08(2) 0.041(11) 0.073(18) -0.003(11) -0.031(16) -0.002(13)
C3_10 0.08(2) 0.033(10) 0.073(19) -0.005(10) -0.044(16) -0.011(13)
C4_10 0.038(10) 0.026(11) 0.059(18) 0.000(10) -0.017(11) -0.023(9)
C5_10 0.037(13) 0.050(18) 0.069(19) 0.000(15) -0.022(13) -0.018(12)
C6_10 0.015(12) 0.08(2) 0.040(16) -0.035(13) -0.001(12) 0.003(12)
C1_11 0.045(12) 0.021(7) 0.069(16) -0.008(8) -0.017(10) -0.001(7)
C2_11 0.10(2) 0.034(8) 0.078(15) 0.006(8) -0.048(15) -0.011(10)
C3_11 0.12(2) 0.076(14) 0.057(14) -0.001(11) -0.054(16) -0.026(17)
C4_11 0.09(2) 0.057(16) 0.049(15) -0.011(11) -0.008(13) -0.047(12)
C5_11 0.070(19) 0.066(19) 0.047(11) -0.006(13) 0.001(12) -0.023(13)
C6_11 0.029(14) 0.09(3) 0.052(12) -0.045(14) 0.014(11) -0.003(13)

loop_
_atom_type_symbol
_atom_type_description
_atom_type_scat_dispersion_real
_atom_type_scat_dispersion_imag
_atom_type_scat_source
C C 0.0033 0.0016 'International Tables Vol C Tables 4.2.6.8 and 6.1.1.4'
H H 0.0000 0.0000 'International Tables Vol C Tables 4.2.6.8 and 6.1.1.4'
B B 0.0013 0.0007 'International Tables Vol C Tables 4.2.6.8 and 6.1.1.4'
N N 0.0061 0.0033 'International Tables Vol C Tables 4.2.6.8 and 6.1.1.4'
Si Si 0.0817 0.0704 'International Tables Vol C Tables 4.2.6.8 and 6.1.1.4'
P P 0.1023 0.0942 'International Tables Vol C Tables 4.2.6.8 and 6.1.1.4'
Br Br -0.2901 2.4595 'International Tables Vol C Tables 4.2.6.8 and 6.1.1.4'
Pt Pt -1.7033 8.3905 'International Tables Vol C Tables 4.2.6.8 and 6.1.1.4'
O O 0.0106 0.0060 'International Tables Vol C Tables 4.2.6.8 and 6.1.1.4'

loop_
_geom_angle_atom_site_label_1
_geom_angle_atom_site_label_2
_geom_angle_atom_site_label_3
_geom_angle
_geom_angle_site_symmetry_1
_geom_angle_site_symmetry_3
B1 Pt1 P2 89.66(14) . .
B1 Pt1 P1 88.96(14) . .
P2 Pt1 P1 165.84(4) . .
B1 Pt1 Br1 169.39(14) . .
P2 Pt1 Br1 92.72(3) . .
P1 Pt1 Br1 91.20(3) . .
N1 B1 Pt1 125.1(3) . .
N1 B1 H1 117.4 . .
Pt1 B1 H1 117.4 . .
B2 N1 B1 122.1(3) . .
B2 N1 Si1 115.5(3) . .
B1 N1 Si1 122.3(3) . .
N1 Si1 C2 108.4(2) . .
N1 Si1 C1 111.5(2) . .
C2 Si1 C1 108.7(3) . .
N1 Si1 C3 107.5(2) . .
C2 Si1 C3 113.1(2) . .
C1 Si1 C3 107.7(3) . .
Si1 C1 H1A 109.5 . .
Si1 C1 H1B 109.5 . .
H1A C1 H1B 109.5 . .
Si1 C1 H1C 109.5 . .
H1A C1 H1C 109.5 . .
H1B C1 H1C 109.5 . .
Si1 C2 H2A 109.5 . .
Si1 C2 H2B 109.5 . .
H2A C2 H2B 109.5 . .
Si1 C2 H2C 109.5 . .
H2A C2 H2C 109.5 . .
H2B C2 H2C 109.5 . .
Si1 C3 H3A 109.5 . .
Si1 C3 H3B 109.5 . .
H3A C3 H3B 109.5 . .
Si1 C3 H3C 109.5 . .
H3A C3 H3C 109.5 . .
H3B C3 H3C 109.5 . .
O2 B2 O1 110.5(4) . .
O2 B2 N1 122.8(4) . .
O1 B2 N1 126.6(4) . .
C6 O1 B2 105.5(3) . .
C9 C6 O1 127.6(4) 2_557 .
C9 C6 C7 123.4(4) 2_557 .
O1 C6 C7 109.0(4) . .
O2 C7 C9 127.5(4) . .
O2 C7 C6 109.1(4) . .
C9 C7 C6 123.4(4) . .
C7 O2 B2 105.8(3) . .
C6 C9 C7 113.2(4) 2_557 .
C6 C9 H9 123.4 2_557 .
C7 C9 H9 123.4 . .
C1_6 P1 C1_8 104.6(7) . .
C1_6 P1 C1_5 109.1(6) . .
C1_8 P1 C1_5 103.4(2) . .
C1_8 P1 C1_7 103.9(10) . .
C1_5 P1 C1_7 101.7(11) . .
C1_6 P1 Pt1 110.2(6) . .
C1_8 P1 Pt1 117.46(16) . .
C1_5 P1 Pt1 111.53(15) . .
C1_7 P1 Pt1 116.9(10) . .
C1_1 P2 C1_2 102.5(2) . .
C1_1 P2 C1_3 103.2(3) . .
C1_2 P2 C1_3 112.2(3) . .
C1_1 P2 C1_4 104.3(10) . .
C1_2 P2 C1_4 99.0(9) . .
C1_1 P2 Pt1 118.92(15) . .
C1_2 P2 Pt1 114.18(15) . .
C1_3 P2 Pt1 105.5(2) . .
C1_4 P2 Pt1 115.2(9) . .
C6_1 C1_1 C2_1 109.2(4) . .
C6_1 C1_1 P2 113.8(3) . .
C2_1 C1_1 P2 112.1(3) . .
C6_1 C1_1 H1_1 107.1 . .
C2_1 C1_1 H1_1 107.1 . .
P2 C1_1 H1_1 107.1 . .
C3_1 C2_1 C1_1 110.6(4) . .
C3_1 C2_1 H2A_1 109.5 . .
C1_1 C2_1 H2A_1 109.5 . .
C3_1 C2_1 H2B_1 109.5 . .
C1_1 C2_1 H2B_1 109.5 . .
H2A_1 C2_1 H2B_1 108.1 . .
C4_1 C3_1 C2_1 111.2(5) . .
C4_1 C3_1 H3A_1 109.4 . .
C2_1 C3_1 H3A_1 109.4 . .
C4_1 C3_1 H3B_1 109.4 . .
C2_1 C3_1 H3B_1 109.4 . .
H3A_1 C3_1 H3B_1 108.0 . .
C5_1 C4_1 C3_1 111.3(5) . .
C5_1 C4_1 H4A_1 109.4 . .
C3_1 C4_1 H4A_1 109.4 . .
C5_1 C4_1 H4B_1 109.4 . .
C3_1 C4_1 H4B_1 109.4 . .
H4A_1 C4_1 H4B_1 108.0 . .
C4_1 C5_1 C6_1 111.5(5) . .
C4_1 C5_1 H5A_1 109.3 . .
C6_1 C5_1 H5A_1 109.3 . .
C4_1 C5_1 H5B_1 109.3 . .
C6_1 C5_1 H5B_1 109.3 . .
H5A_1 C5_1 H5B_1 108.0 . .
C1_1 C6_1 C5_1 111.0(4) . .
C1_1 C6_1 H6A_1 109.4 . .
C5_1 C6_1 H6A_1 109.4 . .
C1_1 C6_1 H6B_1 109.4 . .
C5_1 C6_1 H6B_1 109.4 . .
H6A_1 C6_1 H6B_1 108.0 . .
C6_2 C1_2 C2_2 108.8(4) . .
C6_2 C1_2 P2 117.3(3) . .
C2_2 C1_2 P2 113.6(3) . .
C6_2 C1_2 H1_2 105.3 . .
C2_2 C1_2 H1_2 105.3 . .
P2 C1_2 H1_2 105.3 . .
C3_2 C2_2 C1_2 110.3(4) . .
C3_2 C2_2 H2A_2 109.6 . .
C1_2 C2_2 H2A_2 109.6 . .
C3_2 C2_2 H2B_2 109.6 . .
C1_2 C2_2 H2B_2 109.6 . .
H2A_2 C2_2 H2B_2 108.1 . .
C4_2 C3_2 C2_2 110.8(4) . .
C4_2 C3_2 H3A_2 109.5 . .
C2_2 C3_2 H3A_2 109.5 . .
C4_2 C3_2 H3B_2 109.5 . .
C2_2 C3_2 H3B_2 109.5 . .
H3A_2 C3_2 H3B_2 108.1 . .
C3_2 C4_2 C5_2 111.2(4) . .
C3_2 C4_2 H4A_2 109.4 . .
C5_2 C4_2 H4A_2 109.4 . .
C3_2 C4_2 H4B_2 109.4 . .
C5_2 C4_2 H4B_2 109.4 . .
H4A_2 C4_2 H4B_2 108.0 . .
C4_2 C5_2 C6_2 112.1(5) . .
C4_2 C5_2 H5A_2 109.2 . .
C6_2 C5_2 H5A_2 109.2 . .
C4_2 C5_2 H5B_2 109.2 . .
C6_2 C5_2 H5B_2 109.2 . .
H5A_2 C5_2 H5B_2 107.9 . .
C5_2 C6_2 C1_2 110.2(4) . .
C5_2 C6_2 H6A_2 109.6 . .
C1_2 C6_2 H6A_2 109.6 . .
C5_2 C6_2 H6B_2 109.6 . .
C1_2 C6_2 H6B_2 109.6 . .
H6A_2 C6_2 H6B_2 108.1 . .
C2_3 C1_3 C6_3 112.7(8) . .
C2_3 C1_3 P2 120.6(6) . .
C6_3 C1_3 P2 112.7(8) . .
C2_3 C1_3 H1_3 102.7 . .
C6_3 C1_3 H1_3 102.7 . .
P2 C1_3 H1_3 102.7 . .
C3_3 C2_3 C1_3 110.3(7) . .
C3_3 C2_3 H2A_3 109.6 . .
C1_3 C2_3 H2A_3 109.6 . .
C3_3 C2_3 H2B_3 109.6 . .
C1_3 C2_3 H2B_3 109.6 . .
H2A_3 C2_3 H2B_3 108.1 . .
C4_3 C3_3 C2_3 113.3(7) . .
C4_3 C3_3 H3A_3 108.9 . .
C2_3 C3_3 H3A_3 108.9 . .
C4_3 C3_3 H3B_3 108.9 . .
C2_3 C3_3 H3B_3 108.9 . .
H3A_3 C3_3 H3B_3 107.7 . .
C5_3 C4_3 C3_3 112.4(7) . .
C5_3 C4_3 H4A_3 109.1 . .
C3_3 C4_3 H4A_3 109.1 . .
C5_3 C4_3 H4B_3 109.1 . .
C3_3 C4_3 H4B_3 109.1 . .
H4A_3 C4_3 H4B_3 107.9 . .
C4_3 C5_3 C6_3 116.2(8) . .
C4_3 C5_3 H5A_3 108.2 . .
C6_3 C5_3 H5A_3 108.2 . .
C4_3 C5_3 H5B_3 108.2 . .
C6_3 C5_3 H5B_3 108.2 . .
H5A_3 C5_3 H5B_3 107.4 . .
C5_3 C6_3 C1_3 110.1(12) . .
C5_3 C6_3 H6A_3 109.6 . .
C1_3 C6_3 H6A_3 109.6 . .
C5_3 C6_3 H6B_3 109.6 . .
C1_3 C6_3 H6B_3 109.6 . .
H6A_3 C6_3 H6B_3 108.1 . .
C2_4 C1_4 C6_4 107(3) . .
C2_4 C1_4 P2 126(2) . .
C6_4 C1_4 P2 116(3) . .
C2_4 C1_4 H1_4 101.0 . .
C6_4 C1_4 H1_4 101.0 . .
P2 C1_4 H1_4 101.0 . .
C1_4 C2_4 C3_4 113(3) . .
C1_4 C2_4 H2A_4 109.0 . .
C3_4 C2_4 H2A_4 109.0 . .
C1_4 C2_4 H2B_4 109.0 . .
C3_4 C2_4 H2B_4 109.0 . .
H2A_4 C2_4 H2B_4 107.8 . .
C4_4 C3_4 C2_4 108(2) . .
C4_4 C3_4 H3A_4 110.1 . .
C2_4 C3_4 H3A_4 110.1 . .
C4_4 C3_4 H3B_4 110.1 . .
C2_4 C3_4 H3B_4 110.1 . .
H3A_4 C3_4 H3B_4 108.5 . .
C5_4 C4_4 C3_4 117(3) . .
C5_4 C4_4 H4A_4 108.1 . .
C3_4 C4_4 H4A_4 108.1 . .
C5_4 C4_4 H4B_4 108.1 . .
C3_4 C4_4 H4B_4 108.1 . .
H4A_4 C4_4 H4B_4 107.3 . .
C4_4 C5_4 C6_4 118(3) . .
C4_4 C5_4 H5A_4 107.8 . .
C6_4 C5_4 H5A_4 107.8 . .
C4_4 C5_4 H5B_4 107.8 . .
C6_4 C5_4 H5B_4 107.8 . .
H5A_4 C5_4 H5B_4 107.1 . .
C5_4 C6_4 C1_4 121(5) . .
C5_4 C6_4 H6A_4 107.1 . .
C1_4 C6_4 H6A_4 107.1 . .
C5_4 C6_4 H6B_4 107.1 . .
C1_4 C6_4 H6B_4 107.1 . .
H6A_4 C6_4 H6B_4 106.8 . .
C2_5 C1_5 C6_5 109.4(4) . .
C2_5 C1_5 P1 118.8(3) . .
C6_5 C1_5 P1 111.5(3) . .
C2_5 C1_5 H1_5 105.3 . .
C6_5 C1_5 H1_5 105.3 . .
P1 C1_5 H1_5 105.3 . .
C1_5 C2_5 C3_5 109.4(4) . .
C1_5 C2_5 H2A_5 109.8 . .
C3_5 C2_5 H2A_5 109.8 . .
C1_5 C2_5 H2B_5 109.8 . .
C3_5 C2_5 H2B_5 109.8 . .
H2A_5 C2_5 H2B_5 108.2 . .
C4_5 C3_5 C2_5 111.5(4) . .
C4_5 C3_5 H3A_5 109.3 . .
C2_5 C3_5 H3A_5 109.3 . .
C4_5 C3_5 H3B_5 109.3 . .
C2_5 C3_5 H3B_5 109.3 . .
H3A_5 C3_5 H3B_5 108.0 . .
C5_5 C4_5 C3_5 111.7(4) . .
C5_5 C4_5 H4A_5 109.3 . .
C3_5 C4_5 H4A_5 109.3 . .
C5_5 C4_5 H4B_5 109.3 . .
C3_5 C4_5 H4B_5 109.3 . .
H4A_5 C4_5 H4B_5 107.9 . .
C4_5 C5_5 C6_5 111.6(4) . .
C4_5 C5_5 H5A_5 109.3 . .
C6_5 C5_5 H5A_5 109.3 . .
C4_5 C5_5 H5B_5 109.3 . .
C6_5 C5_5 H5B_5 109.3 . .
H5A_5 C5_5 H5B_5 108.0 . .
C5_5 C6_5 C1_5 109.9(4) . .
C5_5 C6_5 H6A_5 109.7 . .
C1_5 C6_5 H6A_5 109.7 . .
C5_5 C6_5 H6B_5 109.7 . .
C1_5 C6_5 H6B_5 109.7 . .
H6A_5 C6_5 H6B_5 108.2 . .
C2_6 C1_6 C6_6 108.5(14) . .
C2_6 C1_6 P1 115.1(15) . .
C6_6 C1_6 P1 116.3(13) . .
C2_6 C1_6 H1_6 105.3 . .
C6_6 C1_6 H1_6 105.3 . .
P1 C1_6 H1_6 105.3 . .
C1_6 C2_6 C3_6 109.0(15) . .
C1_6 C2_6 H2A_6 109.9 . .
C3_6 C2_6 H2A_6 109.9 . .
C1_6 C2_6 H2B_6 109.9 . .
C3_6 C2_6 H2B_6 109.9 . .
H2A_6 C2_6 H2B_6 108.3 . .
C4_6 C3_6 C2_6 113.9(9) . .
C4_6 C3_6 H3A_6 108.8 . .
C2_6 C3_6 H3A_6 108.8 . .
C4_6 C3_6 H3B_6 108.8 . .
C2_6 C3_6 H3B_6 108.8 . .
H3A_6 C3_6 H3B_6 107.7 . .
C5_6 C4_6 C3_6 111.8(8) . .
C5_6 C4_6 H4A_6 109.3 . .
C3_6 C4_6 H4A_6 109.3 . .
C5_6 C4_6 H4B_6 109.3 . .
C3_6 C4_6 H4B_6 109.3 . .
H4A_6 C4_6 H4B_6 107.9 . .
C4_6 C5_6 C6_6 113.3(8) . .
C4_6 C5_6 H5A_6 108.9 . .
C6_6 C5_6 H5A_6 108.9 . .
C4_6 C5_6 H5B_6 108.9 . .
C6_6 C5_6 H5B_6 108.9 . .
H5A_6 C5_6 H5B_6 107.7 . .
C5_6 C6_6 C1_6 110.2(11) . .
C5_6 C6_6 H6A_6 109.6 . .
C1_6 C6_6 H6A_6 109.6 . .
C5_6 C6_6 H6B_6 109.6 . .
C1_6 C6_6 H6B_6 109.6 . .
H6A_6 C6_6 H6B_6 108.1 . .
C6_7 C1_7 C2_7 112(3) . .
C6_7 C1_7 P1 115(2) . .
C2_7 C1_7 P1 119(2) . .
C6_7 C1_7 H1_7 102.9 . .
C2_7 C1_7 H1_7 102.9 . .
P1 C1_7 H1_7 102.9 . .
C3_7 C2_7 C1_7 113.2(19) . .
C3_7 C2_7 H2A_7 108.9 . .
C1_7 C2_7 H2A_7 108.9 . .
C3_7 C2_7 H2B_7 108.9 . .
C1_7 C2_7 H2B_7 108.9 . .
H2A_7 C2_7 H2B_7 107.8 . .
C2_7 C3_7 C4_7 110.1(13) . .
C2_7 C3_7 H3A_7 109.7 . .
C4_7 C3_7 H3A_7 109.7 . .
C2_7 C3_7 H3B_7 109.7 . .
C4_7 C3_7 H3B_7 109.7 . .
H3A_7 C3_7 H3B_7 108.2 . .
C5_7 C4_7 C3_7 114.4(13) . .
C5_7 C4_7 H4A_7 108.7 . .
C3_7 C4_7 H4A_7 108.7 . .
C5_7 C4_7 H4B_7 108.7 . .
C3_7 C4_7 H4B_7 108.7 . .
H4A_7 C4_7 H4B_7 107.6 . .
C4_7 C5_7 C6_7 113.3(18) . .
C4_7 C5_7 H5A_7 108.9 . .
C6_7 C5_7 H5A_7 108.9 . .
C4_7 C5_7 H5B_7 108.9 . .
C6_7 C5_7 H5B_7 108.9 . .
H5A_7 C5_7 H5B_7 107.7 . .
C5_7 C6_7 C1_7 116(2) . .
C5_7 C6_7 H6A_7 108.3 . .
C1_7 C6_7 H6A_7 108.3 . .
C5_7 C6_7 H6B_7 108.3 . .
C1_7 C6_7 H6B_7 108.3 . .
H6A_7 C6_7 H6B_7 107.4 . .
C2_8 C1_8 C6_8 109.7(4) . .
C2_8 C1_8 P1 113.1(3) . .
C6_8 C1_8 P1 111.3(3) . .
C2_8 C1_8 H1_8 107.5 . .
C6_8 C1_8 H1_8 107.5 . .
P1 C1_8 H1_8 107.5 . .
C3_8 C2_8 C1_8 111.3(4) . .
C3_8 C2_8 H2A_8 109.4 . .
C1_8 C2_8 H2A_8 109.4 . .
C3_8 C2_8 H2B_8 109.4 . .
C1_8 C2_8 H2B_8 109.4 . .
H2A_8 C2_8 H2B_8 108.0 . .
C4_8 C3_8 C2_8 111.5(4) . .
C4_8 C3_8 H3A_8 109.3 . .
C2_8 C3_8 H3A_8 109.3 . .
C4_8 C3_8 H3B_8 109.3 . .
C2_8 C3_8 H3B_8 109.3 . .
H3A_8 C3_8 H3B_8 108.0 . .
C3_8 C4_8 C5_8 111.1(4) . .
C3_8 C4_8 H4A_8 109.4 . .
C5_8 C4_8 H4A_8 109.4 . .
C3_8 C4_8 H4B_8 109.4 . .
C5_8 C4_8 H4B_8 109.4 . .
H4A_8 C4_8 H4B_8 108.0 . .
C4_8 C5_8 C6_8 111.2(4) . .
C4_8 C5_8 H5A_8 109.4 . .
C6_8 C5_8 H5A_8 109.4 . .
C4_8 C5_8 H5B_8 109.4 . .
C6_8 C5_8 H5B_8 109.4 . .
H5A_8 C5_8 H5B_8 108.0 . .
C5_8 C6_8 C1_8 111.4(4) . .
C5_8 C6_8 H6A_8 109.4 . .
C1_8 C6_8 H6A_8 109.4 . .
C5_8 C6_8 H6B_8 109.4 . .
C1_8 C6_8 H6B_8 109.4 . .
H6A_8 C6_8 H6B_8 108.0 . .
C2_9 C1_9 C3_9 119.6(7) . 2_657
C2_9 C1_9 H1_9 120.2 . .
C3_9 C1_9 H1_9 120.2 2_657 .
C1_9 C2_9 C3_9 120.3(6) . .
C1_9 C2_9 H2_9 119.9 . .
C3_9 C2_9 H2_9 119.9 . .
C2_9 C3_9 C1_9 120.2(7) . 2_657
C2_9 C3_9 H3_9 119.9 . .
C1_9 C3_9 H3_9 119.9 2_657 .
C6_10 C1_10 C2_10 122(3) . .
C2_10 C1_10 H1_10 118.9 . .
C3_10 C2_10 C1_10 117(3) . .
C3_10 C2_10 H2_10 121.7 . .
C1_10 C2_10 H2_10 121.7 . .
C2_10 C3_10 C4_10 120(3) . .
C2_10 C3_10 H3_10 119.9 . .
C5_10 C4_10 C3_10 117(3) . .
C5_10 C4_10 H4_10 121.6 . .
C3_10 C4_10 H4_10 121.6 . .
C4_10 C5_10 C6_10 120(4) . .
C4_10 C5_10 H5_10 120.2 . .
C6_10 C5_10 H5_10 120.2 . .
C1_10 C6_10 C5_10 124(4) . .
C1_10 C6_10 H6_10 118.0 . .
C5_10 C6_10 H6_10 118.0 . .
C2_11 C1_11 C6_11 119(2) . .
C2_11 C1_11 H1_11 120.5 . .
C6_11 C1_11 H1_11 120.5 . .
C3_11 C2_11 C1_11 121(2) . .
C3_11 C2_11 H2_11 119.7 . .
C1_11 C2_11 H2_11 119.7 . .
C4_11 C3_11 C2_11 121(3) . .
C4_11 C3_11 H3_11 119.7 . .
C2_11 C3_11 H3_11 119.7 . .
C3_11 C4_11 C5_11 123(3) . .
C3_11 C4_11 H4_11 118.5 . .
C5_11 C4_11 H4_11 118.5 . .
C6_11 C5_11 C4_11 121(4) . .
C4_11 C5_11 H5_11 119.6 . .
C5_11 C6_11 C1_11 116(3) . .
C5_11 C6_11 H6_11 122.0 . .
C1_11 C6_11 H6_11 122.0 . .

loop_
_geom_bond_atom_site_label_1
_geom_bond_atom_site_label_2
_geom_bond_distance
_geom_bond_site_symmetry_2
Pt1 B1 2.010(4) .
Pt1 P2 2.3131(11) .
Pt1 P1 2.3140(11) .
Pt1 Br1 2.6310(4) .
B1 N1 1.456(6) .
B1 H1 1.2000 .
N1 B2 1.423(6) .
N1 Si1 1.787(4) .
Si1 C2 1.856(5) .
Si1 C1 1.859(5) .
Si1 C3 1.865(5) .
C1 H1A 0.9800 .
C1 H1B 0.9800 .
C1 H1C 0.9800 .
C2 H2A 0.9800 .
C2 H2B 0.9800 .
C2 H2C 0.9800 .
C3 H3A 0.9800 .
C3 H3B 0.9800 .
C3 H3C 0.9800 .
B2 O2 1.393(6) .
B2 O1 1.402(5) .
O1 C6 1.384(5) .
C6 C9 1.377(6) 2_557
C6 C7 1.394(6) .
C7 O2 1.382(5) .
C7 C9 1.383(6) .
C9 C6 1.377(6) 2_557
C9 H9 0.9500 .
P1 C1_6 1.82(2) .
P1 C1_8 1.843(5) .
P1 C1_5 1.850(4) .
P1 C1_7 1.91(4) .
P2 C1_1 1.851(5) .
P2 C1_2 1.859(5) .
P2 C1_3 1.859(8) .
P2 C1_4 1.86(3) .
C1_1 C6_1 1.531(7) .
C1_1 C2_1 1.537(7) .
C1_1 H1_1 1.0000 .
C2_1 C3_1 1.534(7) .
C2_1 H2A_1 0.9900 .
C2_1 H2B_1 0.9900 .
C3_1 C4_1 1.522(9) .
C3_1 H3A_1 0.9900 .
C3_1 H3B_1 0.9900 .
C4_1 C5_1 1.519(9) .
C4_1 H4A_1 0.9900 .
C4_1 H4B_1 0.9900 .
C5_1 C6_1 1.532(7) .
C5_1 H5A_1 0.9900 .
C5_1 H5B_1 0.9900 .
C6_1 H6A_1 0.9900 .
C6_1 H6B_1 0.9900 .
C1_2 C6_2 1.531(6) .
C1_2 C2_2 1.539(6) .
C1_2 H1_2 1.0000 .
C2_2 C3_2 1.529(7) .
C2_2 H2A_2 0.9900 .
C2_2 H2B_2 0.9900 .
C3_2 C4_2 1.527(7) .
C3_2 H3A_2 0.9900 .
C3_2 H3B_2 0.9900 .
C4_2 C5_2 1.528(8) .
C4_2 H4A_2 0.9900 .
C4_2 H4B_2 0.9900 .
C5_2 C6_2 1.530(8) .
C5_2 H5A_2 0.9900 .
C5_2 H5B_2 0.9900 .
C6_2 H6A_2 0.9900 .
C6_2 H6B_2 0.9900 .
C1_3 C2_3 1.529(11) .
C1_3 C6_3 1.539(19) .
C1_3 H1_3 1.0000 .
C2_3 C3_3 1.521(11) .
C2_3 H2A_3 0.9900 .
C2_3 H2B_3 0.9900 .
C3_3 C4_3 1.503(12) .
C3_3 H3A_3 0.9900 .
C3_3 H3B_3 0.9900 .
C4_3 C5_3 1.475(12) .
C4_3 H4A_3 0.9900 .
C4_3 H4B_3 0.9900 .
C5_3 C6_3 1.524(17) .
C5_3 H5A_3 0.9900 .
C5_3 H5B_3 0.9900 .
C6_3 H6A_3 0.9900 .
C6_3 H6B_3 0.9900 .
C1_4 C2_4 1.37(4) .
C1_4 C6_4 1.48(7) .
C1_4 H1_4 1.0000 .
C2_4 C3_4 1.59(4) .
C2_4 H2A_4 0.9900 .
C2_4 H2B_4 0.9900 .
C3_4 C4_4 1.52(4) .
C3_4 H3A_4 0.9900 .
C3_4 H3B_4 0.9900 .
C4_4 C5_4 1.36(4) .
C4_4 H4A_4 0.9900 .
C4_4 H4B_4 0.9900 .
C5_4 C6_4 1.42(6) .
C5_4 H5A_4 0.9900 .
C5_4 H5B_4 0.9900 .
C6_4 H6A_4 0.9900 .
C6_4 H6B_4 0.9900 .
C1_5 C2_5 1.532(6) .
C1_5 C6_5 1.540(6) .
C1_5 H1_5 1.0000 .
C2_5 C3_5 1.535(8) .
C2_5 H2A_5 0.9900 .
C2_5 H2B_5 0.9900 .
C3_5 C4_5 1.527(8) .
C3_5 H3A_5 0.9900 .
C3_5 H3B_5 0.9900 .
C4_5 C5_5 1.525(7) .
C4_5 H4A_5 0.9900 .
C4_5 H4B_5 0.9900 .
C5_5 C6_5 1.529(6) .
C5_5 H5A_5 0.9900 .
C5_5 H5B_5 0.9900 .
C6_5 H6A_5 0.9900 .
C6_5 H6B_5 0.9900 .
C1_6 C2_6 1.54(3) .
C1_6 C6_6 1.56(2) .
C1_6 H1_6 1.0000 .
C2_6 C3_6 1.54(2) .
C2_6 H2A_6 0.9900 .
C2_6 H2B_6 0.9900 .
C3_6 C4_6 1.517(13) .
C3_6 H3A_6 0.9900 .
C3_6 H3B_6 0.9900 .
C4_6 C5_6 1.489(14) .
C4_6 H4A_6 0.9900 .
C4_6 H4B_6 0.9900 .
C5_6 C6_6 1.535(13) .
C5_6 H5A_6 0.9900 .
C5_6 H5B_6 0.9900 .
C6_6 H6A_6 0.9900 .
C6_6 H6B_6 0.9900 .
C1_7 C6_7 1.49(5) .
C1_7 C2_7 1.50(4) .
C1_7 H1_7 1.0000 .
C2_7 C3_7 1.50(2) .
C2_7 H2A_7 0.9900 .
C2_7 H2B_7 0.9900 .
C3_7 C4_7 1.56(2) .
C3_7 H3A_7 0.9900 .
C3_7 H3B_7 0.9900 .
C4_7 C5_7 1.48(2) .
C4_7 H4A_7 0.9900 .
C4_7 H4B_7 0.9900 .
C5_7 C6_7 1.48(4) .
C5_7 H5A_7 0.9900 .
C5_7 H5B_7 0.9900 .
C6_7 H6A_7 0.9900 .
C6_7 H6B_7 0.9900 .
C1_8 C2_8 1.534(6) .
C1_8 C6_8 1.548(7) .
C1_8 H1_8 1.0000 .
C2_8 C3_8 1.529(6) .
C2_8 H2A_8 0.9900 .
C2_8 H2B_8 0.9900 .
C3_8 C4_8 1.517(8) .
C3_8 H3A_8 0.9900 .
C3_8 H3B_8 0.9900 .
C4_8 C5_8 1.525(8) .
C4_8 H4A_8 0.9900 .
C4_8 H4B_8 0.9900 .
C5_8 C6_8 1.529(7) .
C5_8 H5A_8 0.9900 .
C5_8 H5B_8 0.9900 .
C6_8 H6A_8 0.9900 .
C6_8 H6B_8 0.9900 .
C1_9 C2_9 1.367(11) .
C1_9 C3_9 1.390(10) 2_657
C1_9 H1_9 0.9500 .
C2_9 C3_9 1.373(10) .
C2_9 H2_9 0.9500 .
C3_9 C1_9 1.390(10) 2_657
C3_9 H3_9 0.9500 .
C1_10 C6_10 1.20(7) .
C1_10 C2_10 1.41(5) .
C1_10 H1_10 0.9500 .
C2_10 C3_10 1.40(4) .
C2_10 H2_10 0.9500 .
C3_10 C4_10 1.43(5) .
C3_10 H3_10 0.9500 .
C4_10 C5_10 1.34(7) .
C4_10 H4_10 0.9500 .
C5_10 C6_10 1.41(6) .
C5_10 H5_10 0.9500 .
C6_10 H6_10 0.9500 .
C1_11 C2_11 1.37(3) .
C1_11 C6_11 1.50(6) .
C1_11 H1_11 0.9500 .
C2_11 C3_11 1.35(3) .
C2_11 H2_11 0.9500 .
C3_11 C4_11 1.29(4) .
C3_11 H3_11 0.9500 .
C4_11 C5_11 1.40(6) .
C4_11 H4_11 0.9500 .
C5_11 C6_11 1.33(5) .
C5_11 H5_11 0.9500 .
C6_11 H6_11 0.9500 .

loop_
_geom_torsion_atom_site_label_1
_geom_torsion_atom_site_label_2
_geom_torsion_atom_site_label_3
_geom_torsion_atom_site_label_4
_geom_torsion
_geom_torsion_site_symmetry_1
_geom_torsion_site_symmetry_4
P2 Pt1 B1 N1 -94.4(4) . .
P1 Pt1 B1 N1 99.7(4) . .
Br1 Pt1 B1 N1 8.8(11) . .
Pt1 B1 N1 B2 4.8(6) . .
Pt1 B1 N1 Si1 -174.4(2) . .
B2 N1 Si1 C2 70.0(4) . .
B1 N1 Si1 C2 -110.8(4) . .
B2 N1 Si1 C1 -170.3(4) . .
B1 N1 Si1 C1 8.9(4) . .
B2 N1 Si1 C3 -52.5(4) . .
B1 N1 Si1 C3 126.7(4) . .
B1 N1 B2 O2 163.5(4) . .
Si1 N1 B2 O2 -17.3(6) . .
B1 N1 B2 O1 -18.5(7) . .
Si1 N1 B2 O1 160.7(4) . .
O2 B2 O1 C6 -0.5(5) . .
N1 B2 O1 C6 -178.7(4) . .
B2 O1 C6 C9 -179.9(5) . 2_557
B2 O1 C6 C7 0.6(5) . .
C9 C6 C7 O2 -180.0(4) 2_557 .
O1 C6 C7 O2 -0.5(5) . .
C9 C6 C7 C9 0.4(8) 2_557 .
O1 C6 C7 C9 179.9(4) . .
C9 C7 O2 B2 179.7(5) . .
C6 C7 O2 B2 0.2(5) . .
O1 B2 O2 C7 0.2(5) . .
N1 B2 O2 C7 178.5(4) . .
O2 C7 C9 C6 -179.9(4) . 2_557
C6 C7 C9 C6 -0.4(7) . 2_557
B1 Pt1 P1 C1_6 154.1(7) . .
P2 Pt1 P1 C1_6 69.6(7) . .
Br1 Pt1 P1 C1_6 -36.5(7) . .
B1 Pt1 P1 C1_8 -86.3(2) . .
P2 Pt1 P1 C1_8 -170.8(2) . .
Br1 Pt1 P1 C1_8 83.06(16) . .
B1 Pt1 P1 C1_5 32.8(2) . .
P2 Pt1 P1 C1_5 -51.7(2) . .
Br1 Pt1 P1 C1_5 -157.83(15) . .
B1 Pt1 P1 C1_7 149.2(12) . .
P2 Pt1 P1 C1_7 64.7(12) . .
Br1 Pt1 P1 C1_7 -41.4(12) . .
B1 Pt1 P2 C1_1 96.3(2) . .
P1 Pt1 P2 C1_1 -179.3(2) . .
Br1 Pt1 P2 C1_1 -73.33(17) . .
B1 Pt1 P2 C1_2 -25.0(2) . .
P1 Pt1 P2 C1_2 59.4(2) . .
Br1 Pt1 P2 C1_2 165.34(17) . .
B1 Pt1 P2 C1_3 -148.6(3) . .
P1 Pt1 P2 C1_3 -64.2(3) . .
Br1 Pt1 P2 C1_3 41.7(3) . .
B1 Pt1 P2 C1_4 -138.7(11) . .
P1 Pt1 P2 C1_4 -54.3(11) . .
Br1 Pt1 P2 C1_4 51.6(11) . .
C1_2 P2 C1_1 C6_1 55.4(4) . .
C1_3 P2 C1_1 C6_1 172.1(4) . .
C1_4 P2 C1_1 C6_1 158.2(9) . .
Pt1 P2 C1_1 C6_1 -71.7(4) . .
C1_2 P2 C1_1 C2_1 179.9(4) . .
C1_3 P2 C1_1 C2_1 -63.4(4) . .
C1_4 P2 C1_1 C2_1 -77.2(10) . .
Pt1 P2 C1_1 C2_1 52.9(4) . .
C6_1 C1_1 C2_1 C3_1 -58.3(6) . .
P2 C1_1 C2_1 C3_1 174.7(4) . .
C1_1 C2_1 C3_1 C4_1 57.2(6) . .
C2_1 C3_1 C4_1 C5_1 -54.9(7) . .
C3_1 C4_1 C5_1 C6_1 54.5(6) . .
C2_1 C1_1 C6_1 C5_1 57.9(6) . .
P2 C1_1 C6_1 C5_1 -176.0(4) . .
C4_1 C5_1 C6_1 C1_1 -56.5(6) . .
C1_1 P2 C1_2 C6_2 43.5(4) . .
C1_3 P2 C1_2 C6_2 -66.6(5) . .
C1_4 P2 C1_2 C6_2 -63.5(11) . .
Pt1 P2 C1_2 C6_2 173.5(4) . .
C1_1 P2 C1_2 C2_2 172.0(3) . .
C1_3 P2 C1_2 C2_2 61.9(4) . .
C1_4 P2 C1_2 C2_2 65.0(11) . .
Pt1 P2 C1_2 C2_2 -58.0(4) . .
C6_2 C1_2 C2_2 C3_2 -60.7(5) . .
P2 C1_2 C2_2 C3_2 166.6(3) . .
C1_2 C2_2 C3_2 C4_2 58.4(6) . .
C2_2 C3_2 C4_2 C5_2 -54.3(6) . .
C3_2 C4_2 C5_2 C6_2 53.6(7) . .
C4_2 C5_2 C6_2 C1_2 -56.4(7) . .
C2_2 C1_2 C6_2 C5_2 59.1(6) . .
P2 C1_2 C6_2 C5_2 -170.1(4) . .
C1_1 P2 C1_3 C2_3 -39.8(7) . .
C1_2 P2 C1_3 C2_3 69.8(7) . .
C1_4 P2 C1_3 C2_3 57(5) . .
Pt1 P2 C1_3 C2_3 -165.3(6) . .
C1_1 P2 C1_3 C6_3 -176.9(5) . .
C1_2 P2 C1_3 C6_3 -67.3(6) . .
C1_4 P2 C1_3 C6_3 -80(5) . .
Pt1 P2 C1_3 C6_3 57.6(6) . .
C6_3 C1_3 C2_3 C3_3 -54.6(10) . .
P2 C1_3 C2_3 C3_3 168.3(6) . .
C1_3 C2_3 C3_3 C4_3 54.2(10) . .
C2_3 C3_3 C4_3 C5_3 -51.4(10) . .
C3_3 C4_3 C5_3 C6_3 49.4(12) . .
C4_3 C5_3 C6_3 C1_3 -49.0(11) . .
C2_3 C1_3 C6_3 C5_3 51.1(9) . .
P2 C1_3 C6_3 C5_3 -168.3(6) . .
C1_1 P2 C1_4 C2_4 -47(3) . .
C1_2 P2 C1_4 C2_4 58(3) . .
Pt1 P2 C1_4 C2_4 -179(3) . .
C1_1 P2 C1_4 C6_4 173(3) . .
C1_2 P2 C1_4 C6_4 -81(3) . .
Pt1 P2 C1_4 C6_4 41(3) . .
C6_4 C1_4 C2_4 C3_4 -58(4) . .
P2 C1_4 C2_4 C3_4 160(2) . .
C1_4 C2_4 C3_4 C4_4 58(4) . .
C2_4 C3_4 C4_4 C5_4 -41(4) . .
C3_4 C4_4 C5_4 C6_4 30(5) . .
C4_4 C5_4 C6_4 C1_4 -32(6) . .
C2_4 C1_4 C6_4 C5_4 46(5) . .
P2 C1_4 C6_4 C5_4 -167(3) . .
C1_6 P1 C1_5 C2_5 65.7(8) . .
C1_8 P1 C1_5 C2_5 -45.2(4) . .
C1_7 P1 C1_5 C2_5 62.4(11) . .
Pt1 P1 C1_5 C2_5 -172.3(3) . .
C1_6 P1 C1_5 C6_5 -62.9(7) . .
C1_8 P1 C1_5 C6_5 -173.8(3) . .
C1_7 P1 C1_5 C6_5 -66.3(11) . .
Pt1 P1 C1_5 C6_5 59.1(3) . .
C6_5 C1_5 C2_5 C3_5 -60.5(5) . .
P1 C1_5 C2_5 C3_5 170.0(4) . .
C1_5 C2_5 C3_5 C4_5 57.5(6) . .
C2_5 C3_5 C4_5 C5_5 -53.8(6) . .
C3_5 C4_5 C5_5 C6_5 53.3(6) . .
C4_5 C5_5 C6_5 C1_5 -56.5(5) . .
C2_5 C1_5 C6_5 C5_5 60.2(5) . .
P1 C1_5 C6_5 C5_5 -166.3(3) . .
C1_8 P1 C1_6 C2_6 -171.8(12) . .
C1_5 P1 C1_6 C2_6 78.1(13) . .
C1_7 P1 C1_6 C2_6 102(12) . .
Pt1 P1 C1_6 C2_6 -44.7(14) . .
C1_8 P1 C1_6 C6_6 59.7(14) . .
C1_5 P1 C1_6 C6_6 -50.4(14) . .
C1_7 P1 C1_6 C6_6 -26(11) . .
Pt1 P1 C1_6 C6_6 -173.2(11) . .
C6_6 C1_6 C2_6 C3_6 -59.3(18) . .
P1 C1_6 C2_6 C3_6 168.4(10) . .
C1_6 C2_6 C3_6 C4_6 56.3(16) . .
C2_6 C3_6 C4_6 C5_6 -51.3(14) . .
C3_6 C4_6 C5_6 C6_6 50.6(12) . .
C4_6 C5_6 C6_6 C1_6 -55.7(14) . .
C2_6 C1_6 C6_6 C5_6 59.5(18) . .
P1 C1_6 C6_6 C5_6 -168.8(10) . .
C1_8 P1 C1_7 C6_7 -169(2) . .
C1_5 P1 C1_7 C6_7 84(3) . .
Pt1 P1 C1_7 C6_7 -37(3) . .
C1_6 P1 C1_7 C2_7 64(11) . .
C1_8 P1 C1_7 C2_7 -32(2) . .
C1_5 P1 C1_7 C2_7 -140(2) . .
Pt1 P1 C1_7 C2_7 99(2) . .
C6_7 C1_7 C2_7 C3_7 -53(3) . .
P1 C1_7 C2_7 C3_7 169.3(16) . .
C1_7 C2_7 C3_7 C4_7 53(2) . .
C2_7 C3_7 C4_7 C5_7 -50(2) . .
C3_7 C4_7 C5_7 C6_7 46(2) . .
C4_7 C5_7 C6_7 C1_7 -46(3) . .
C2_7 C1_7 C6_7 C5_7 49(4) . .
P1 C1_7 C6_7 C5_7 -172(2) . .
C1_6 P1 C1_8 C2_8 -165.6(7) . .
C1_5 P1 C1_8 C2_8 -51.4(4) . .
C1_7 P1 C1_8 C2_8 -157.3(11) . .
Pt1 P1 C1_8 C2_8 71.9(4) . .
C1_6 P1 C1_8 C6_8 70.3(7) . .
C1_5 P1 C1_8 C6_8 -175.5(3) . .
C1_7 P1 C1_8 C6_8 78.6(11) . .
Pt1 P1 C1_8 C6_8 -52.2(4) . .
C6_8 C1_8 C2_8 C3_8 -55.8(5) . .
P1 C1_8 C2_8 C3_8 179.2(3) . .
C1_8 C2_8 C3_8 C4_8 56.7(5) . .
C2_8 C3_8 C4_8 C5_8 -56.0(6) . .
C3_8 C4_8 C5_8 C6_8 55.7(6) . .
C4_8 C5_8 C6_8 C1_8 -56.0(6) . .
C2_8 C1_8 C6_8 C5_8 55.7(6) . .
P1 C1_8 C6_8 C5_8 -178.3(4) . .
C3_9 C1_9 C2_9 C3_9 0.3(10) 2_657 .
C1_9 C2_9 C3_9 C1_9 -0.3(10) . 2_657
C6_10 C1_10 C2_10 C3_10 -7(5) . .
C1_10 C2_10 C3_10 C4_10 0(4) . .
C2_10 C3_10 C4_10 C5_10 4(5) . .
C3_10 C4_10 C5_10 C6_10 -2(6) . .
C2_10 C1_10 C6_10 C5_10 9(5) . .
C4_10 C5_10 C6_10 C1_10 -5(6) . .
C6_11 C1_11 C2_11 C3_11 2(3) . .
C1_11 C2_11 C3_11 C4_11 0(4) . .
C2_11 C3_11 C4_11 C5_11 -1(5) . .
C3_11 C4_11 C5_11 C6_11 -1(5) . .
C4_11 C5_11 C6_11 C1_11 2(4) . .
C2_11 C1_11 C6_11 C5_11 -3(3) . .
